data_9008950
loop_
_publ_author_name
'Wyckoff, R. W. G.'

_publ_section_title
;
 Second edition. Interscience Publishers, New York, New York
;
_journal_name_full 'Crystal Structures'
_journal_page_first 85
_journal_page_last 237
_journal_volume 1
_journal_year 1963
_chemical_formula_structural NaSb
_chemical_formula_sum 'Na Sb'
_space_group_IT_number 14
_symmetry_space_group_name_Hall '-P 2ybc'
_symmetry_space_group_name_H-M 'P 1 21/c 1'
_cell_angle_alpha 90
_cell_angle_beta 117.60
_cell_angle_gamma 90
_cell_length_a 6.80
_cell_length_b 6.34
_cell_length_c 12.48
_cell_formula_units_Z 8
_cell_volume 476.811
_database_code_amcsd 0011628
_exptl_crystal_density_diffrn 4.033
_cod_database_code 9008950
_amcsd_formula_title NaSb

loop_
_space_group_symop_operation_xyz
x,y,z
x,1/2-y,1/2+z
-x,1/2+y,1/2-z
-x,-y,-z

loop_
_atom_site_label
_atom_site_fract_x
_atom_site_fract_y
_atom_site_fract_z
Na1 0.21080 0.38920 0.32510
Na2 0.21790 0.67250 0.04090
Sb1 0.30760 0.89940 0.29540
Sb2 0.29320 0.15990 0.10510

loop_
_cod_related_entry_id
_cod_related_entry_database
_cod_related_entry_code
1 AMCSD 0011628
